data_7010336
loop_
_publ_author_name
'Connelly, Neil G.'
'Emslie, David J. H.'
'Geiger, William E.'
'Hayward, Owen D.'
'Linehan, Emma B.'
'Orpen, A. Guy'
'Quayle, Michael J.'
'Rieger, Philip H.'

_publ_section_title
;
 Redox-induced \k2--\k3 isomerisation in
 hydrotris(pyrazolyl)boratorhodium complexes: synthesis, structure and
 ESR spectroscopy of stabilised rhodium(II) species
;
_journal_issue 5
_journal_name_full 'Journal of the Chemical Society, Dalton Transactions'
_journal_page_first 670
_journal_paper_doi 10.1039/b008131k
_journal_year 2001
_chemical_formula_sum 'C35 H39 B Cl2 F6 N6 O P2 Rh'
_chemical_formula_weight 920.28
_chemical_name_systematic
; 
 ? 
;
_space_group_IT_number 14
_symmetry_cell_setting monoclinic
_symmetry_space_group_name_Hall '-P 2yn'
_symmetry_space_group_name_H-M 'P 1 21/n 1'
_atom_sites_solution_hydrogens geom
_atom_sites_solution_primary direct
_atom_sites_solution_secondary difmap
_audit_creation_method SHELXL-97
_cell_angle_alpha 90.00(13)
_cell_angle_beta 90.78(14)
_cell_angle_gamma 90.00(14)
_cell_formula_units_Z 4
_cell_length_a 10.6665(19)
_cell_length_b 15.090(2)
_cell_length_c 25.261(4)
_cell_measurement_reflns_used 152
_cell_measurement_temperature 173(2)
_cell_volume 4065.6(11)
_computing_data_collection 'SMART (Siemens, 1995b)'
_computing_molecular_graphics 'SAINT (Siemens, 1995b)'
_computing_publication_material 'SAINT (Siemens, 1995b)'
_computing_structure_refinement 'SHELXL-97 (Sheldrick, 1997)'
_computing_structure_solution 'SHELXS-97 (Sheldrick, 1990)'
_diffrn_ambient_temperature 173(2)
_diffrn_measured_fraction_theta_full 0.997
_diffrn_measured_fraction_theta_max 0.997
_diffrn_measurement_device_type 'Siemens SMART CCD diffractometer'
_diffrn_measurement_method '\w rotation with narrow frames'
_diffrn_radiation_monochromator graphite
_diffrn_radiation_source 'fine-focus sealed tube'
_diffrn_radiation_type MoK\a
_diffrn_radiation_wavelength 0.71073
_diffrn_reflns_av_R_equivalents 0.0330
_diffrn_reflns_av_sigmaI/netI 0.0284
_diffrn_reflns_limit_h_max 12
_diffrn_reflns_limit_h_min -12
_diffrn_reflns_limit_k_max 17
_diffrn_reflns_limit_k_min -13
_diffrn_reflns_limit_l_max 24
_diffrn_reflns_limit_l_min -30
_diffrn_reflns_number 19030
_diffrn_reflns_theta_full 25.01
_diffrn_reflns_theta_max 25.01
_diffrn_reflns_theta_min 2.06
_exptl_absorpt_coefficient_mu 0.694
_exptl_absorpt_correction_type empirical
_exptl_absorpt_process_details 'SADABS, Sheldrick 1996'
_exptl_crystal_colour Green
_exptl_crystal_density_diffrn 1.503
_exptl_crystal_density_method 'not measured'
_exptl_crystal_description Block
_exptl_crystal_F_000 1868
_exptl_crystal_size_max 0.4
_exptl_crystal_size_mid 0.2
_exptl_crystal_size_min 0.2
_refine_diff_density_max 0.411
_refine_diff_density_min -0.522
_refine_diff_density_rms 0.060
_refine_ls_extinction_method none
_refine_ls_goodness_of_fit_ref 1.119
_refine_ls_hydrogen_treatment mixed
_refine_ls_matrix_type full
_refine_ls_number_parameters 516
_refine_ls_number_reflns 7130
_refine_ls_number_restraints 0
_refine_ls_restrained_S_all 1.119
_refine_ls_R_factor_all 0.0445
_refine_ls_R_factor_gt 0.0331
_refine_ls_shift/su_max 0.006
_refine_ls_shift/su_mean 0.000
_refine_ls_structure_factor_coef Fsqd
_refine_ls_weighting_details 'calc w=1/[\s^2^(Fo^2^)+(0.0222P)^2^+4.6822P] where P=(Fo^2^+2Fc^2^)/3'
_refine_ls_weighting_scheme calc
_refine_ls_wR_factor_gt 0.0702
_refine_ls_wR_factor_ref 0.0765
_reflns_number_gt 6042
_reflns_number_total 7130
_reflns_threshold_expression >2sigma(I)
_cod_data_source_file b008131k.txt
_cod_data_source_block 2+
_cod_depositor_comments
;
The following automatic conversions were performed:
'_symmetry_cell_setting' value 'Monoclinic' changed to 'monoclinic'
according to '/home/saulius/struct/CIF-dictionaries/cif_core.dic'
dictionary named 'cif_core.dic' version 2.4.1 from
2010-06-29.

'_exptl_absorpt_correction_type' value 'Empirical' changed to
'empirical' according to
'/home/saulius/struct/CIF-dictionaries/cif_core.dic' dictionary named
'cif_core.dic' version 2.4.1 from 2010-06-29.

Automatic conversion script
Id: cif_fix_enum 1527 2010-12-29 10:47:43Z saulius 
;
_cod_original_sg_symbol_H-M P2(1)/n
_cod_database_code 7010336

loop_
_symmetry_equiv_pos_as_xyz
'x, y, z'
'-x+1/2, y+1/2, -z+1/2'
'-x, -y, -z'
'x-1/2, -y-1/2, z-1/2'

loop_
_atom_site_label
_atom_site_type_symbol
_atom_site_fract_x
_atom_site_fract_y
_atom_site_fract_z
_atom_site_U_iso_or_equiv
_atom_site_adp_type
_atom_site_occupancy
_atom_site_symmetry_multiplicity
_atom_site_calc_flag
_atom_site_refinement_flags
_atom_site_disorder_assembly
_atom_site_disorder_group
Rh1 Rh 0.889050(19) 0.212555(14) 0.882197(8) 0.02370(7) Uani 1 1 d . . .
P1 P 0.90166(7) 0.36107(5) 0.85799(3) 0.02584(16) Uani 1 1 d . . .
P2 P 1.07480(8) 0.26367(5) 0.57987(3) 0.03634(19) Uani 1 1 d . . .
N2 N 0.9797(2) 0.15342(16) 0.81173(9) 0.0291(5) Uani 1 1 d . . .
N1 N 1.0847(2) 0.10399(16) 0.82333(9) 0.0299(5) Uani 1 1 d . . .
N3 N 0.9991(2) 0.03660(15) 0.90649(9) 0.0270(5) Uani 1 1 d . . .
N4 N 0.8886(2) 0.08229(15) 0.91042(9) 0.0259(5) Uani 1 1 d . . .
N5 N 1.1484(2) 0.16321(15) 0.91370(9) 0.0266(5) Uani 1 1 d . . .
N6 N 1.0538(2) 0.21997(15) 0.92799(8) 0.0247(5) Uani 1 1 d . . .
O1 O 0.6283(2) 0.20145(19) 0.83526(11) 0.0617(7) Uani 1 1 d . . .
B1 B 1.1159(3) 0.0796(2) 0.88095(13) 0.0283(7) Uani 1 1 d . . .
H1A H 1.192(3) 0.0338(18) 0.8815(10) 0.025(7) Uiso 1 1 d . . .
C1 C 1.0613(3) 0.40384(19) 0.86586(11) 0.0284(6) Uani 1 1 d . . .
C2 C 1.1610(3) 0.3519(2) 0.84849(11) 0.0341(7) Uani 1 1 d . . .
H2 H 1.1452 0.2967 0.8316 0.041 Uiso 1 1 calc R . .
C3 C 1.2838(3) 0.3815(2) 0.85602(12) 0.0410(8) Uani 1 1 d . . .
H3 H 1.3518 0.3463 0.8442 0.049 Uiso 1 1 calc R . .
C4 C 1.3072(3) 0.4621(2) 0.88071(13) 0.0454(8) Uani 1 1 d . . .
H4 H 1.3911 0.4816 0.8862 0.054 Uiso 1 1 calc R . .
C5 C 1.2089(3) 0.5137(2) 0.89719(13) 0.0427(8) Uani 1 1 d . . .
H5 H 1.2250 0.5694 0.9135 0.051 Uiso 1 1 calc R . .
C6 C 1.0866(3) 0.4849(2) 0.89012(12) 0.0356(7) Uani 1 1 d . . .
H6 H 1.0193 0.5207 0.9019 0.043 Uiso 1 1 calc R . .
C7 C 0.7989(2) 0.43002(18) 0.89725(11) 0.0271(6) Uani 1 1 d . . .
C8 C 0.7369(3) 0.3950(2) 0.94085(11) 0.0323(7) Uani 1 1 d . . .
H8 H 0.7461 0.3340 0.9494 0.039 Uiso 1 1 calc R . .
C9 C 0.6620(3) 0.4487(2) 0.97169(12) 0.0381(7) Uani 1 1 d . . .
H9 H 0.6210 0.4247 1.0016 0.046 Uiso 1 1 calc R . .
C10 C 0.6470(3) 0.5371(2) 0.95882(13) 0.0413(8) Uani 1 1 d . . .
H10 H 0.5967 0.5740 0.9804 0.050 Uiso 1 1 calc R . .
C11 C 0.7046(3) 0.5724(2) 0.91483(12) 0.0383(7) Uani 1 1 d . . .
H11 H 0.6924 0.6329 0.9057 0.046 Uiso 1 1 calc R . .
C12 C 0.7800(3) 0.51914(19) 0.88419(12) 0.0322(7) Uani 1 1 d . . .
H12 H 0.8194 0.5433 0.8539 0.039 Uiso 1 1 calc R . .
C13 C 0.8560(3) 0.39040(19) 0.79055(11) 0.0316(6) Uani 1 1 d . . .
C14 C 0.7285(3) 0.4006(2) 0.77803(13) 0.0422(8) Uani 1 1 d . . .
H14 H 0.6675 0.3940 0.8048 0.051 Uiso 1 1 calc R . .
C15 C 0.6909(4) 0.4205(2) 0.72654(15) 0.0559(10) Uani 1 1 d . . .
H15 H 0.6045 0.4284 0.7182 0.067 Uiso 1 1 calc R . .
C16 C 0.7798(4) 0.4287(3) 0.68754(15) 0.0629(11) Uani 1 1 d . . .
H16 H 0.7538 0.4409 0.6522 0.075 Uiso 1 1 calc R . .
C17 C 0.9051(4) 0.4195(3) 0.69935(13) 0.0570(10) Uani 1 1 d . . .
H17 H 0.9653 0.4261 0.6723 0.068 Uiso 1 1 calc R . .
C18 C 0.9438(3) 0.4006(2) 0.75089(12) 0.0417(8) Uani 1 1 d . . .
H18 H 1.0307 0.3947 0.7590 0.050 Uiso 1 1 calc R . .
C19 C 0.9610(3) 0.1484(2) 0.75914(11) 0.0332(7) Uani 1 1 d . . .
C20 C 1.0562(3) 0.0983(2) 0.73708(12) 0.0427(8) Uani 1 1 d . . .
H20 H 1.0667 0.0857 0.7006 0.051 Uiso 1 1 calc R . .
C21 C 1.1318(3) 0.0705(2) 0.77794(12) 0.0391(7) Uani 1 1 d . . .
C22 C 0.8486(3) 0.1855(2) 0.73076(12) 0.0444(8) Uani 1 1 d . . .
H22A H 0.7859 0.1386 0.7257 0.067 Uiso 1 1 calc R . .
H22B H 0.8735 0.2085 0.6962 0.067 Uiso 1 1 calc R . .
H22C H 0.8126 0.2335 0.7518 0.067 Uiso 1 1 calc R . .
C23 C 1.2485(3) 0.0152(3) 0.77704(14) 0.0605(11) Uani 1 1 d . . .
H23A H 1.2350 -0.0396 0.7970 0.091 Uiso 1 1 calc R . .
H23B H 1.3181 0.0484 0.7932 0.091 Uiso 1 1 calc R . .
H23C H 1.2689 0.0007 0.7403 0.091 Uiso 1 1 calc R . .
C24 C 0.8067(3) 0.03039(19) 0.93554(10) 0.0289(6) Uani 1 1 d . . .
C25 C 0.8650(3) -0.0492(2) 0.94786(11) 0.0342(7) Uani 1 1 d . . .
H25 H 0.8286 -0.0982 0.9656 0.041 Uiso 1 1 calc R . .
C26 C 0.9855(3) -0.04386(18) 0.92960(11) 0.0305(6) Uani 1 1 d . . .
C27 C 0.6751(3) 0.0591(2) 0.94522(13) 0.0419(8) Uani 1 1 d . . .
H27A H 0.6372 0.0198 0.9714 0.063 Uiso 1 1 calc R . .
H27B H 0.6267 0.0562 0.9120 0.063 Uiso 1 1 calc R . .
H27C H 0.6751 0.1200 0.9586 0.063 Uiso 1 1 calc R . .
C28 C 1.0891(3) -0.1100(2) 0.93291(14) 0.0465(8) Uani 1 1 d . . .
H28A H 1.0588 -0.1641 0.9500 0.070 Uiso 1 1 calc R . .
H28B H 1.1590 -0.0854 0.9538 0.070 Uiso 1 1 calc R . .
H28C H 1.1177 -0.1241 0.8972 0.070 Uiso 1 1 calc R . .
C29 C 1.2525(3) 0.1815(2) 0.94303(11) 0.0307(6) Uani 1 1 d . . .
C30 C 1.2241(3) 0.2497(2) 0.97676(11) 0.0308(6) Uani 1 1 d . . .
H30 H 1.2791 0.2763 1.0020 0.037 Uiso 1 1 calc R . .
C31 C 1.0995(3) 0.27256(18) 0.96698(10) 0.0274(6) Uani 1 1 d . . .
C32 C 1.3723(3) 0.1318(2) 0.93679(14) 0.0456(8) Uani 1 1 d . . .
H32A H 1.4344 0.1535 0.9627 0.068 Uiso 1 1 calc R . .
H32B H 1.4038 0.1408 0.9009 0.068 Uiso 1 1 calc R . .
H32C H 1.3574 0.0685 0.9427 0.068 Uiso 1 1 calc R . .
C33 C 1.0220(3) 0.3385(2) 0.99586(11) 0.0343(7) Uani 1 1 d . . .
H33A H 1.0076 0.3904 0.9733 0.052 Uiso 1 1 calc R . .
H33B H 1.0660 0.3565 1.0284 0.052 Uiso 1 1 calc R . .
H33C H 0.9413 0.3117 1.0048 0.052 Uiso 1 1 calc R . .
C34 C 0.7271(3) 0.2062(2) 0.85221(12) 0.0368(7) Uani 1 1 d . . .
F1 F 0.93433(19) 0.27957(15) 0.59796(9) 0.0636(6) Uani 1 1 d . . .
F2 F 1.1262(2) 0.29462(19) 0.63576(9) 0.0806(8) Uani 1 1 d . . .
F3 F 1.0678(2) 0.16316(14) 0.59988(9) 0.0647(6) Uani 1 1 d . . .
F4 F 1.0233(2) 0.23110(15) 0.52351(8) 0.0663(6) Uani 1 1 d . . .
F5 F 1.0816(2) 0.36242(14) 0.55933(10) 0.0724(7) Uani 1 1 d . . .
F6 F 1.21460(19) 0.24462(15) 0.56124(10) 0.0681(6) Uani 1 1 d . . .
C62A C 1.3778(5) 0.2054(3) 0.68505(18) 0.0798(14) Uani 0.231(10) 1 d P A 1
H62A H 1.3328 0.1481 0.6865 0.096 Uiso 0.231(10) 1 calc PR A 1
H62B H 1.3490 0.2375 0.6529 0.096 Uiso 0.231(10) 1 calc PR A 1
Cl1A Cl 1.3435(17) 0.2681(7) 0.7414(6) 0.085(3) Uani 0.231(10) 1 d P A 1
Cl2A Cl 1.5285(17) 0.188(2) 0.6820(14) 0.341(16) Uani 0.231(10) 1 d P A 1
C62B C 1.3778(5) 0.2054(3) 0.68505(18) 0.0798(14) Uani 0.769(10) 1 d P A 2
H62C H 1.3160 0.2292 0.6591 0.096 Uiso 0.769(10) 1 calc PR A 2
H62D H 1.3573 0.1423 0.6914 0.096 Uiso 0.769(10) 1 calc PR A 2
Cl1B Cl 1.3673(7) 0.2625(4) 0.7427(3) 0.174(3) Uani 0.769(10) 1 d P A 2
Cl2B Cl 1.5289(3) 0.21331(18) 0.65890(11) 0.0838(10) Uani 0.769(10) 1 d P A 2

loop_
_atom_site_aniso_label
_atom_site_aniso_U_11
_atom_site_aniso_U_22
_atom_site_aniso_U_33
_atom_site_aniso_U_23
_atom_site_aniso_U_13
_atom_site_aniso_U_12
Rh1 0.02162(11) 0.02270(11) 0.02666(11) -0.00002(9) -0.00345(8) 0.00366(9)
P1 0.0270(4) 0.0234(4) 0.0271(4) 0.0011(3) -0.0021(3) 0.0036(3)
P2 0.0330(4) 0.0354(5) 0.0405(5) 0.0034(3) -0.0041(3) -0.0050(3)
N2 0.0287(13) 0.0314(13) 0.0269(12) -0.0017(10) -0.0029(9) 0.0024(10)
N1 0.0279(13) 0.0329(14) 0.0290(12) -0.0047(10) 0.0000(10) 0.0052(10)
N3 0.0263(12) 0.0263(13) 0.0283(12) -0.0019(10) -0.0039(9) 0.0057(10)
N4 0.0244(12) 0.0256(12) 0.0276(12) -0.0010(10) -0.0012(9) 0.0053(10)
N5 0.0233(12) 0.0285(13) 0.0278(12) -0.0005(10) -0.0025(9) 0.0052(10)
N6 0.0252(12) 0.0249(12) 0.0240(11) -0.0006(9) -0.0023(9) 0.0033(10)
O1 0.0329(13) 0.0755(19) 0.0762(18) 0.0198(15) -0.0237(12) -0.0058(13)
B1 0.0254(16) 0.0268(17) 0.0326(17) -0.0042(13) -0.0016(13) 0.0081(14)
C1 0.0301(15) 0.0292(15) 0.0257(14) 0.0048(12) -0.0024(11) -0.0008(12)
C2 0.0334(16) 0.0381(17) 0.0309(15) 0.0047(13) 0.0021(12) -0.0028(13)
C3 0.0326(17) 0.052(2) 0.0383(18) 0.0086(15) 0.0041(13) -0.0001(15)
C4 0.0355(18) 0.059(2) 0.0412(19) 0.0131(16) -0.0066(14) -0.0150(16)
C5 0.048(2) 0.0394(19) 0.0409(18) 0.0026(15) -0.0106(15) -0.0101(16)
C6 0.0385(17) 0.0342(17) 0.0339(16) 0.0038(13) -0.0054(13) 0.0005(14)
C7 0.0237(14) 0.0264(15) 0.0310(15) -0.0012(12) -0.0028(11) 0.0046(11)
C8 0.0283(15) 0.0314(16) 0.0369(16) 0.0038(13) -0.0029(12) 0.0025(12)
C9 0.0299(16) 0.045(2) 0.0393(17) -0.0003(14) 0.0066(13) 0.0022(14)
C10 0.0315(17) 0.044(2) 0.0490(19) -0.0097(15) 0.0048(14) 0.0080(14)
C11 0.0363(17) 0.0302(17) 0.0482(19) -0.0027(14) -0.0055(14) 0.0081(14)
C12 0.0307(16) 0.0291(16) 0.0366(16) 0.0018(13) -0.0011(12) 0.0023(12)
C13 0.0392(17) 0.0258(15) 0.0295(15) 0.0017(12) -0.0070(12) 0.0018(13)
C14 0.0453(19) 0.0400(19) 0.0409(18) 0.0010(14) -0.0104(14) 0.0107(15)
C15 0.062(2) 0.051(2) 0.054(2) 0.0003(18) -0.0282(19) 0.0116(19)
C16 0.093(3) 0.058(3) 0.037(2) 0.0092(18) -0.023(2) -0.002(2)
C17 0.080(3) 0.060(2) 0.0309(18) 0.0099(17) -0.0039(18) -0.007(2)
C18 0.051(2) 0.0404(19) 0.0336(17) 0.0031(14) -0.0037(14) -0.0056(15)
C19 0.0416(17) 0.0308(16) 0.0269(15) -0.0016(12) -0.0057(12) -0.0034(13)
C20 0.052(2) 0.051(2) 0.0248(16) -0.0097(14) 0.0021(14) 0.0036(16)
C21 0.0395(18) 0.0416(19) 0.0364(17) -0.0097(14) 0.0072(14) 0.0038(14)
C22 0.059(2) 0.0429(19) 0.0310(17) -0.0047(14) -0.0165(15) 0.0043(16)
C23 0.054(2) 0.080(3) 0.047(2) -0.017(2) 0.0092(17) 0.027(2)
C24 0.0320(15) 0.0308(16) 0.0239(14) -0.0020(12) -0.0006(11) -0.0007(12)
C25 0.0430(18) 0.0275(16) 0.0322(16) 0.0063(12) -0.0021(13) -0.0026(13)
C26 0.0403(17) 0.0225(15) 0.0284(15) -0.0008(12) -0.0078(12) 0.0030(12)
C27 0.0327(17) 0.047(2) 0.0460(19) 0.0041(15) 0.0068(14) 0.0005(15)
C28 0.052(2) 0.0323(18) 0.055(2) 0.0048(15) -0.0087(16) 0.0127(15)
C29 0.0222(14) 0.0389(17) 0.0309(15) 0.0043(13) -0.0039(11) 0.0005(12)
C30 0.0301(15) 0.0341(15) 0.0281(15) -0.0013(12) -0.0092(12) -0.0013(13)
C31 0.0317(15) 0.0286(16) 0.0219(13) 0.0014(11) -0.0017(11) 0.0000(12)
C32 0.0244(16) 0.059(2) 0.054(2) -0.0067(17) -0.0089(14) 0.0065(15)
C33 0.0395(17) 0.0335(17) 0.0299(15) -0.0037(13) -0.0062(12) 0.0052(13)
C34 0.0354(17) 0.0331(17) 0.0419(17) 0.0046(14) -0.0057(13) 0.0038(14)
F1 0.0391(11) 0.0637(14) 0.0883(16) -0.0053(12) 0.0086(10) 0.0023(10)
F2 0.0756(16) 0.106(2) 0.0599(14) -0.0271(14) -0.0284(12) 0.0113(15)
F3 0.0567(13) 0.0476(13) 0.0896(16) 0.0288(12) -0.0015(11) 0.0009(10)
F4 0.0807(16) 0.0617(15) 0.0558(13) -0.0132(11) -0.0264(11) 0.0131(12)
F5 0.0903(17) 0.0345(12) 0.0925(17) 0.0125(11) 0.0109(13) -0.0086(11)
F6 0.0387(12) 0.0631(14) 0.1028(18) -0.0144(13) 0.0170(11) -0.0112(10)
C62A 0.091(3) 0.078(3) 0.070(3) -0.022(2) -0.020(2) 0.007(3)
Cl1A 0.110(7) 0.069(5) 0.077(6) -0.044(4) 0.012(5) 0.018(4)
Cl2A 0.159(12) 0.39(2) 0.47(3) -0.35(2) -0.226(16) 0.207(15)
C62B 0.091(3) 0.078(3) 0.070(3) -0.022(2) -0.020(2) 0.007(3)
Cl1B 0.143(4) 0.247(6) 0.133(4) -0.114(4) 0.004(3) -0.023(3)
Cl2B 0.0794(16) 0.0753(14) 0.0962(16) -0.0162(13) -0.0146(12) 0.0249(11)

loop_
_atom_type_symbol
_atom_type_description
_atom_type_scat_dispersion_real
_atom_type_scat_dispersion_imag
_atom_type_scat_source
C C 0.0033 0.0016 'International Tables Vol C Tables 4.2.6.8 and 6.1.1.4'
H H 0.0000 0.0000 'International Tables Vol C Tables 4.2.6.8 and 6.1.1.4'
N N 0.0061 0.0033 'International Tables Vol C Tables 4.2.6.8 and 6.1.1.4'
O O 0.0106 0.0060 'International Tables Vol C Tables 4.2.6.8 and 6.1.1.4'
F F 0.0171 0.0103 'International Tables Vol C Tables 4.2.6.8 and 6.1.1.4'
P P 0.1023 0.0942 'International Tables Vol C Tables 4.2.6.8 and 6.1.1.4'
Rh Rh -1.1178 0.9187 'International Tables Vol C Tables 4.2.6.8 and 6.1.1.4'
B B 0.0013 0.0007 'International Tables Vol C Tables 4.2.6.8 and 6.1.1.4'
Cl Cl 0.1484 0.1585 'International Tables Vol C Tables 4.2.6.8 and 6.1.1.4'

loop_
_geom_angle_atom_site_label_1
_geom_angle_atom_site_label_2
_geom_angle_atom_site_label_3
_geom_angle
_geom_angle_site_symmetry_1
_geom_angle_site_symmetry_3
_geom_angle_publ_flag
C34 Rh1 N4 94.74(18) . . ?
C34 Rh1 N6 170.23(11) . . ?
N4 Rh1 N6 82.40(16) . . ?
C34 Rh1 N2 93.66(15) . . ?
N4 Rh1 N2 84.19(13) . . ?
N6 Rh1 N2 95.34(12) . . ?
C34 Rh1 P1 89.98(17) . . ?
N4 Rh1 P1 174.38(6) . . ?
N6 Rh1 P1 92.44(15) . . ?
N2 Rh1 P1 98.56(13) . . ?
C34 Rh1 B1 131.81(13) . . ?
N4 Rh1 B1 53.78(12) . . ?
N6 Rh1 B1 53.07(12) . . ?
N2 Rh1 B1 52.62(13) . . ?
P1 Rh1 B1 124.37(11) . . ?
C7 P1 C13 102.48(16) . . ?
C7 P1 C1 107.83(16) . . ?
C13 P1 C1 104.64(19) . . ?
C7 P1 Rh1 111.77(14) . . ?
C13 P1 Rh1 117.66(15) . . ?
C1 P1 Rh1 111.61(16) . . ?
F2 P2 F5 89.87(19) . . ?
F2 P2 F1 90.87(18) . . ?
F5 P2 F1 89.99(19) . . ?
F2 P2 F6 90.16(18) . . ?
F5 P2 F6 91.47(19) . . ?
F1 P2 F6 178.22(13) . . ?
F2 P2 F4 179.28(14) . . ?
F5 P2 F4 90.82(17) . . ?
F1 P2 F4 89.35(17) . . ?
F6 P2 F4 89.61(17) . . ?
F2 P2 F3 90.87(18) . . ?
F5 P2 F3 179.23(14) . . ?
F1 P2 F3 90.22(18) . . ?
F6 P2 F3 88.31(18) . . ?
F4 P2 F3 88.44(17) . . ?
C19 N2 N1 106.9(3) . . ?
C19 N2 Rh1 139.0(2) . . ?
N1 N2 Rh1 114.14(19) . . ?
C21 N1 N2 109.4(3) . . ?
C21 N1 B1 129.5(3) . . ?
N2 N1 B1 119.9(2) . . ?
C26 N3 N4 108.8(2) . . ?
C26 N3 B1 130.1(3) . . ?
N4 N3 B1 121.0(2) . . ?
C24 N4 N3 107.9(2) . . ?
C24 N4 Rh1 135.7(2) . . ?
N3 N4 Rh1 116.2(2) . . ?
C29 N5 N6 109.2(2) . . ?
C29 N5 B1 129.5(3) . . ?
N6 N5 B1 119.2(2) . . ?
C31 N6 N5 107.3(2) . . ?
C31 N6 Rh1 136.6(2) . . ?
N5 N6 Rh1 115.79(18) . . ?
N1 B1 N5 110.9(3) . . ?
N1 B1 N3 109.3(3) . . ?
N5 B1 N3 107.1(2) . . ?
N1 B1 Rh1 72.52(19) . . ?
N5 B1 Rh1 68.97(16) . . ?
N3 B1 Rh1 68.95(15) . . ?
C6 C1 C2 119.1(3) . . ?
C6 C1 P1 122.2(3) . . ?
C2 C1 P1 118.7(2) . . ?
C3 C2 C1 119.7(3) . . ?
C4 C3 C2 120.3(3) . . ?
C5 C4 C3 119.9(3) . . ?
C4 C5 C6 120.2(3) . . ?
C5 C6 C1 120.6(3) . . ?
C8 C7 C12 118.8(3) . . ?
C8 C7 P1 120.7(2) . . ?
C12 C7 P1 120.6(2) . . ?
C9 C8 C7 120.4(3) . . ?
C10 C9 C8 119.9(3) . . ?
C11 C10 C9 120.6(3) . . ?
C12 C11 C10 119.6(3) . . ?
C11 C12 C7 120.7(3) . . ?
C18 C13 C14 119.2(3) . . ?
C18 C13 P1 121.8(2) . . ?
C14 C13 P1 119.0(3) . . ?
C15 C14 C13 120.1(4) . . ?
C16 C15 C14 119.7(4) . . ?
C17 C16 C15 120.8(3) . . ?
C16 C17 C18 120.0(4) . . ?
C13 C18 C17 120.2(3) . . ?
N2 C19 C20 109.2(3) . . ?
N2 C19 C22 124.0(3) . . ?
C20 C19 C22 126.6(3) . . ?
C21 C20 C19 106.9(3) . . ?
N1 C21 C20 107.6(3) . . ?
N1 C21 C23 122.5(3) . . ?
C20 C21 C23 129.9(3) . . ?
N4 C24 C25 108.7(3) . . ?
N4 C24 C27 121.9(3) . . ?
C25 C24 C27 129.4(3) . . ?
C26 C25 C24 107.0(3) . . ?
N3 C26 C25 107.7(3) . . ?
N3 C26 C28 122.7(3) . . ?
C25 C26 C28 129.6(3) . . ?
N5 C29 C30 107.8(3) . . ?
N5 C29 C32 122.4(3) . . ?
C30 C29 C32 129.8(3) . . ?
C29 C30 C31 107.1(3) . . ?
N6 C31 C30 108.6(3) . . ?
N6 C31 C33 123.5(3) . . ?
C30 C31 C33 127.8(3) . . ?
O1 C34 Rh1 178.3(3) . . ?
Cl2A C62A Cl1A 110.1(9) . . ?

loop_
_geom_bond_atom_site_label_1
_geom_bond_atom_site_label_2
_geom_bond_distance
_geom_bond_site_symmetry_2
_geom_bond_publ_flag
Rh1 C34 1.879(4) . ?
Rh1 N4 2.091(3) . ?
Rh1 N6 2.093(3) . ?
Rh1 N2 2.224(4) . ?
Rh1 P1 2.3275(16) . ?
Rh1 B1 3.143(5) . ?
P1 C7 1.815(4) . ?
P1 C13 1.820(3) . ?
P1 C1 1.829(3) . ?
P2 F2 1.578(3) . ?
P2 F5 1.580(2) . ?
P2 F1 1.591(2) . ?
P2 F6 1.596(3) . ?
P2 F4 1.596(3) . ?
P2 F3 1.601(2) . ?
N2 C19 1.343(4) . ?
N2 N1 1.374(4) . ?
N1 C21 1.356(4) . ?
N1 B1 1.533(4) . ?
N3 C26 1.356(4) . ?
N3 N4 1.371(3) . ?
N3 B1 1.553(4) . ?
N4 C24 1.339(4) . ?
N5 C29 1.355(4) . ?
N5 N6 1.376(3) . ?
N5 B1 1.545(4) . ?
N6 C31 1.351(4) . ?
O1 C34 1.134(4) . ?
C1 C6 1.393(4) . ?
C1 C2 1.397(4) . ?
C2 C3 1.395(4) . ?
C3 C4 1.388(5) . ?
C4 C5 1.376(5) . ?
C5 C6 1.385(4) . ?
C7 C8 1.397(4) . ?
C7 C12 1.399(4) . ?
C8 C9 1.385(5) . ?
C9 C10 1.383(5) . ?
C10 C11 1.384(5) . ?
C11 C12 1.382(5) . ?
C13 C18 1.390(5) . ?
C13 C14 1.401(4) . ?
C14 C15 1.388(5) . ?
C15 C16 1.382(6) . ?
C16 C17 1.372(6) . ?
C17 C18 1.390(5) . ?
C19 C20 1.389(5) . ?
C19 C22 1.497(5) . ?
C20 C21 1.367(5) . ?
C21 C23 1.499(5) . ?
C24 C25 1.387(4) . ?
C24 C27 1.492(4) . ?
C25 C26 1.373(4) . ?
C26 C28 1.491(4) . ?
C29 C30 1.372(4) . ?
C29 C32 1.492(4) . ?
C30 C31 1.391(4) . ?
C31 C33 1.491(4) . ?
C62A Cl2A 1.632(16) . ?
C62A Cl1A 1.753(12) . ?

loop_
_geom_torsion_atom_site_label_1
_geom_torsion_atom_site_label_2
_geom_torsion_atom_site_label_3
_geom_torsion_atom_site_label_4
_geom_torsion
_geom_torsion_site_symmetry_1
_geom_torsion_site_symmetry_2
_geom_torsion_site_symmetry_3
_geom_torsion_site_symmetry_4
_geom_torsion_publ_flag
Rh1 B1 N1 N2 -7.5(2) . . . . ?
N3 B1 N1 N2 51.9(3) . . . . ?
N5 B1 N1 N2 -66.0(3) . . . . ?
B1 N1 N2 C19 -167.0(2) . . . . ?
H1A B1 N1 N2 171.7(15) . . . . ?
